data_2311574
loop_
_publ_author_name
'Neumann, Tristan'
'Jess, Inke'
'N\"ather, Christian'

_publ_section_title
;
 Crystal structures of
 (aceto-nitrile-\k<i>N</i>)tris-(pyridine-4-thio-amide-\k<i>N</i>)bis-(thio-cyanate-\k<i>N</i>)cobalt(II)
 aceto-nitrile disolvate and
 tetra-kis-(pyridine-4-thio-amide-\k<i>N</i>)bis-(thio-cyanate-\k<i>N</i>)nickel(II)
 methanol penta-solvate.
;
_journal_issue 'Pt 7'
_journal_name_full 'Acta crystallographica. Section E, Crystallographic communications'
_journal_page_first 964
_journal_page_last 969
_journal_paper_doi 10.1107/S2056989018007612
_journal_volume 74
_journal_year 2018
_chemical_formula_iupac '[Ni (N C S)2 (C6 H6 N2 S)4], 5C H4 O'
_chemical_formula_moiety 'C26 H24 N10 Ni S6, 5(C H4 O)'
_chemical_formula_sum 'C31 H44 N10 Ni O5 S6'
_chemical_formula_weight 887.83
_chemical_name_systematic
;
Tetrakis(pyridine-4-thioamide-\k<i>N</i>)bis(thiocyanato-\k<i>N</i>)nickel(II)
methanol pentasolvate
;
_space_group_crystal_system triclinic
_space_group_IT_number 2
_space_group_name_Hall '-P 1'
_space_group_name_H-M_alt 'P -1'
_atom_sites_solution_hydrogens mixed
_audit_creation_method SHELXL-2014
_cell_angle_alpha 101.553(2)
_cell_angle_beta 97.105(2)
_cell_angle_gamma 106.417(2)
_cell_formula_units_Z 2
_cell_length_a 10.4520(3)
_cell_length_b 14.5934(4)
_cell_length_c 15.0580(5)
_cell_measurement_reflns_used 30865
_cell_measurement_temperature 200(2)
_cell_measurement_theta_max 27.004
_cell_measurement_theta_min 1.501
_cell_volume 2118.43(12)
_computing_cell_refinement
;
X-Area (Stoe, 2008)
;
_computing_data_collection
;
X-Area (Stoe, 2008)
;
_computing_data_reduction
;
X-Area (Stoe, 2008)
;
_computing_molecular_graphics
;
Diamond (Brandenburg, 1990)
;
_computing_publication_material
;
Publcif (Westrip, 2010)
;
_computing_structure_refinement
;
SHELXL-2014 (Sheldrick, 2015)
;
_computing_structure_solution
;
SHELXS-97 (Sheldrick, 2008)
;
_diffrn_ambient_temperature 200(2)
_diffrn_measured_fraction_theta_full 0.999
_diffrn_measured_fraction_theta_max 0.999
_diffrn_measurement_device_type 'STOE IPDS-2'
_diffrn_measurement_method 'Omega scans'
_diffrn_radiation_type MoK\a
_diffrn_radiation_wavelength 0.71073
_diffrn_reflns_av_R_equivalents 0.0309
_diffrn_reflns_limit_h_max 13
_diffrn_reflns_limit_h_min -13
_diffrn_reflns_limit_k_max 18
_diffrn_reflns_limit_k_min -18
_diffrn_reflns_limit_l_max 19
_diffrn_reflns_limit_l_min -19
_diffrn_reflns_number 30865
_diffrn_reflns_theta_full 25.242
_diffrn_reflns_theta_max 27.004
_diffrn_reflns_theta_min 1.501
_exptl_absorpt_coefficient_mu 0.803
_exptl_absorpt_correction_T_max 0.8891
_exptl_absorpt_correction_T_min 0.6217
_exptl_absorpt_correction_type numerical
_exptl_absorpt_process_details
;
(X-Red and X-Shape; Stoe, 2008)
;
_exptl_crystal_colour yellow
_exptl_crystal_density_diffrn 1.392
_exptl_crystal_description block
_exptl_crystal_F_000 928
_exptl_crystal_size_max 0.30
_exptl_crystal_size_mid 0.18
_exptl_crystal_size_min 0.10
_refine_diff_density_max 0.619
_refine_diff_density_min -0.571
_refine_ls_extinction_method none
_refine_ls_goodness_of_fit_ref 1.064
_refine_ls_hydrogen_treatment constr
_refine_ls_matrix_type full
_refine_ls_number_parameters 486
_refine_ls_number_reflns 9253
_refine_ls_number_restraints 0
_refine_ls_restrained_S_all 1.064
_refine_ls_R_factor_all 0.0469
_refine_ls_R_factor_gt 0.0393
_refine_ls_shift/su_max 0.026
_refine_ls_shift/su_mean 0.000
_refine_ls_structure_factor_coef Fsqd
_refine_ls_weighting_details 'w=1/[\s^2^(Fo^2^)+(0.0575P)^2^+1.0537P] where P=(Fo^2^+2Fc^2^)/3'
_refine_ls_weighting_scheme calc
_refine_ls_wR_factor_gt 0.1058
_refine_ls_wR_factor_ref 0.1094
_reflns_number_gt 7895
_reflns_number_total 9253
_reflns_threshold_expression 'I > 2\s(I)'
_cod_data_source_file wm5443sup1.cif
_cod_data_source_block Compound2
_cod_original_cell_volume 2118.43(11)
_cod_database_code 2311574
_shelx_space_group_comment
;
The symmetry employed for this shelxl refinement is uniquely defined
by the following loop, which should always be used as a source of
symmetry information in preference to the above space-group names.
They are only intended as comments.
;
_shelxl_version_number 2.014

loop_
_space_group_symop_operation_xyz
'x, y, z'
'-x, -y, -z'

loop_
_atom_site_type_symbol
_atom_site_label
_atom_site_fract_x
_atom_site_fract_y
_atom_site_fract_z
_atom_site_U_iso_or_equiv
_atom_site_adp_type
_atom_site_calc_flag
_atom_site_occupancy
Ni Ni1 0.51341(2) 0.75649(2) 0.25835(2) 0.02541(8) Uani d 1
N N1 0.54979(18) 0.69614(13) 0.13314(13) 0.0327(4) Uani d 1
C C1 0.55335(19) 0.66218(14) 0.05750(14) 0.0274(4) Uani d 1
S S1 0.55930(7) 0.61468(4) -0.04898(4) 0.03984(14) Uani d 1
N N2 0.47316(17) 0.81774(12) 0.38258(12) 0.0312(4) Uani d 1
C C2 0.45784(19) 0.84815(14) 0.45634(14) 0.0270(4) Uani d 1
S S2 0.43803(5) 0.89172(4) 0.56086(4) 0.03231(12) Uani d 1
O O1 1.11056(19) 0.76700(17) 0.45151(19) 0.0685(6) Uani d 1
H H1 1.1714 0.7529 0.4827 0.103 Uiso calc 1
C C3 0.9826(3) 0.7028(2) 0.4528(3) 0.0619(8) Uani d 1
H H3A 0.9932 0.6612 0.4951 0.093 Uiso calc 1
H H3B 0.9412 0.6610 0.3905 0.093 Uiso calc 1
H H3C 0.9240 0.7413 0.4737 0.093 Uiso calc 1
O O2 0.2866(3) 0.29719(16) 0.25572(19) 0.0746(7) Uani d 1
H H2 0.2560 0.2466 0.2117 0.112 Uiso calc 1
C C4 0.2076(4) 0.3592(3) 0.2485(3) 0.0869(11) Uani d 1
H H4A 0.2268 0.4087 0.3071 0.130 Uiso calc 1
H H4B 0.1111 0.3202 0.2341 0.130 Uiso calc 1
H H4C 0.2294 0.3923 0.1991 0.130 Uiso calc 1
O O3 -0.1063(2) 0.74182(19) 0.0459(2) 0.0769(7) Uani d 1
H H3 -0.1766 0.7415 0.0120 0.115 Uiso calc 1
C C5 0.0077(4) 0.7993(3) 0.0215(4) 0.0954(14) Uani d 1
H H5A -0.0007 0.8647 0.0224 0.143 Uiso calc 1
H H5B 0.0151 0.7679 -0.0407 0.143 Uiso calc 1
H H5C 0.0891 0.8060 0.0655 0.143 Uiso calc 1
O O4 0.9917(4) 1.1226(3) 0.1994(3) 0.1172(11) Uani d 1
H H4 0.9255 1.1374 0.2174 0.176 Uiso calc 1
C C6 0.9483(5) 1.0242(3) 0.1498(3) 0.0990(14) Uani d 1
H H6A 1.0269 1.0004 0.1471 0.149 Uiso calc 1
H H6B 0.9032 1.0186 0.0869 0.149 Uiso calc 1
H H6C 0.8843 0.9844 0.1804 0.149 Uiso calc 1
O O5 0.7792(3) 1.1926(2) 0.2133(2) 0.0917(9) Uani d 1
H H5 0.8183 1.2328 0.1847 0.138 Uiso d 1
C C7 0.8085(7) 1.2391(5) 0.3032(4) 0.138(2) Uani d 1
H H7A 0.8012 1.3054 0.3079 0.208 Uiso d 1
H H7B 0.9017 1.2459 0.3307 0.208 Uiso d 1
H H7C 0.7455 1.2058 0.3385 0.208 Uiso d 1
N N11 0.55562(17) 0.64292(12) 0.31467(12) 0.0292(3) Uani d 1
C C11 0.5353(3) 0.55466(16) 0.25963(16) 0.0399(5) Uani d 1
H H11 0.5032 0.5446 0.1955 0.048 Uiso calc 1
C C12 0.5581(3) 0.47683(17) 0.29056(16) 0.0428(5) Uani d 1
H H12 0.5421 0.4151 0.2483 0.051 Uiso calc 1
C C13 0.6048(2) 0.48958(16) 0.38378(15) 0.0336(4) Uani d 1
C C14 0.6301(2) 0.58205(16) 0.44148(15) 0.0355(5) Uani d 1
H H14 0.6653 0.5947 0.5055 0.043 Uiso calc 1
C C15 0.6037(2) 0.65570(16) 0.40479(15) 0.0340(4) Uani d 1
H H15 0.6202 0.7185 0.4452 0.041 Uiso calc 1
C C16 0.6263(3) 0.40563(17) 0.41981(16) 0.0398(5) Uani d 1
N N12 0.5319(2) 0.31979(15) 0.38285(15) 0.0457(5) Uani d 1
H H1N 0.4568 0.3147 0.3458 0.069 Uiso d 1
H H2N 0.5292 0.2622 0.3934 0.069 Uiso d 1
S S11 0.76130(8) 0.42440(6) 0.50051(6) 0.0593(2) Uani d 1
N N21 0.72138(16) 0.84055(12) 0.30150(12) 0.0286(3) Uani d 1
C C21 0.8184(2) 0.80324(16) 0.27672(16) 0.0342(4) Uani d 1
H H21 0.7920 0.7383 0.2383 0.041 Uiso calc 1
C C22 0.9556(2) 0.85515(16) 0.30453(16) 0.0363(5) Uani d 1
H H22 1.0218 0.8256 0.2868 0.044 Uiso calc 1
C C23 0.9951(2) 0.95123(16) 0.35878(15) 0.0315(4) Uani d 1
C C24 0.8945(2) 0.99054(15) 0.38322(15) 0.0329(4) Uani d 1
H H24 0.9178 1.0564 0.4192 0.040 Uiso calc 1
C C25 0.7602(2) 0.93304(15) 0.35472(15) 0.0315(4) Uani d 1
H H25 0.6922 0.9599 0.3735 0.038 Uiso calc 1
C C26 1.1412(2) 1.01136(16) 0.38800(15) 0.0344(4) Uani d 1
N N22 1.22398(18) 0.96366(15) 0.41365(14) 0.0385(4) Uani d 1
H H4N 1.3129 0.9904 0.4262 0.058 Uiso d 1
H H3N 1.1961 0.9051 0.4250 0.058 Uiso d 1
S S21 1.19199(6) 1.12876(4) 0.38386(5) 0.04608(15) Uani d 1
N N31 0.47817(17) 0.87293(12) 0.20441(12) 0.0288(3) Uani d 1
C C31 0.5552(2) 0.91431(15) 0.14905(15) 0.0324(4) Uani d 1
H H31 0.6224 0.8868 0.1296 0.039 Uiso calc 1
C C32 0.5413(2) 0.99481(16) 0.11913(16) 0.0359(5) Uani d 1
H H32 0.5997 1.0230 0.0814 0.043 Uiso calc 1
C C33 0.4415(2) 1.03440(16) 0.14444(16) 0.0345(4) Uani d 1
C C34 0.3592(2) 0.99038(17) 0.20028(16) 0.0374(5) Uani d 1
H H34 0.2884 1.0144 0.2183 0.045 Uiso calc 1
C C35 0.3820(2) 0.91149(16) 0.22892(15) 0.0339(4) Uani d 1
H H35 0.3266 0.8830 0.2681 0.041 Uiso calc 1
C C36 0.4190(2) 1.11957(17) 0.11202(17) 0.0403(5) Uani d 1
N N32 0.5284(2) 1.19414(15) 0.11852(18) 0.0520(6) Uani d 1
H H5N 0.6061 1.1934 0.1481 0.078 Uiso d 1
H H6N 0.5270 1.2440 0.0943 0.078 Uiso d 1
S S31 0.26248(7) 1.11340(5) 0.06808(6) 0.0578(2) Uani d 1
N N41 0.30423(17) 0.67290(13) 0.21366(12) 0.0310(4) Uani d 1
C C41 0.2366(2) 0.66188(16) 0.12907(15) 0.0342(4) Uani d 1
H H41 0.2852 0.6901 0.0866 0.041 Uiso calc 1
C C42 0.0993(2) 0.61148(16) 0.10008(16) 0.0370(5) Uani d 1
H H42 0.0543 0.6076 0.0400 0.044 Uiso calc 1
C C43 0.0283(2) 0.56666(16) 0.15998(17) 0.0361(5) Uani d 1
C C44 0.0988(2) 0.57619(17) 0.24755(17) 0.0398(5) Uani d 1
H H44 0.0540 0.5457 0.2902 0.048 Uiso calc 1
C C45 0.2346(2) 0.63047(16) 0.27168(16) 0.0363(5) Uani d 1
H H45 0.2812 0.6382 0.3324 0.044 Uiso calc 1
C C46 -0.1192(2) 0.50686(18) 0.13038(19) 0.0437(5) Uani d 1
N N42 -0.1973(2) 0.54523(17) 0.08483(17) 0.0515(5) Uani d 1
H H7N -0.1699 0.6010 0.0683 0.077 Uiso d 1
H H8N -0.2852 0.5139 0.0721 0.077 Uiso d 1
S S41 -0.17085(7) 0.39687(6) 0.15227(7) 0.0666(2) Uani d 1

loop_
_atom_site_aniso_label
_atom_site_aniso_U_11
_atom_site_aniso_U_22
_atom_site_aniso_U_33
_atom_site_aniso_U_12
_atom_site_aniso_U_13
_atom_site_aniso_U_23
Ni1 0.02585(13) 0.02370(13) 0.02562(13) 0.00738(9) 0.00263(9) 0.00581(9)
N1 0.0353(9) 0.0315(9) 0.0308(9) 0.0112(7) 0.0047(7) 0.0065(7)
C1 0.0274(9) 0.0241(9) 0.0301(10) 0.0079(7) 0.0012(7) 0.0087(8)
S1 0.0564(3) 0.0380(3) 0.0263(3) 0.0188(3) 0.0059(2) 0.0062(2)
N2 0.0327(9) 0.0288(8) 0.0318(9) 0.0103(7) 0.0055(7) 0.0063(7)
C2 0.0243(8) 0.0228(9) 0.0337(11) 0.0073(7) 0.0023(7) 0.0089(8)
S2 0.0369(3) 0.0324(3) 0.0302(3) 0.0145(2) 0.0078(2) 0.0076(2)
O1 0.0363(9) 0.0662(13) 0.1032(18) 0.0093(9) -0.0012(10) 0.0403(13)
C3 0.0440(14) 0.0586(17) 0.082(2) 0.0114(13) 0.0091(14) 0.0225(16)
O2 0.0758(15) 0.0506(12) 0.0884(18) 0.0191(11) -0.0121(12) 0.0152(11)
C4 0.072(2) 0.080(3) 0.110(3) 0.029(2) 0.010(2) 0.021(2)
O3 0.0504(11) 0.0750(15) 0.109(2) 0.0153(11) -0.0006(12) 0.0485(15)
C5 0.062(2) 0.088(3) 0.153(4) 0.0253(19) 0.014(2) 0.070(3)
O4 0.109(2) 0.115(3) 0.120(3) 0.049(2) -0.005(2) 0.008(2)
C6 0.087(3) 0.101(3) 0.083(3) 0.001(2) 0.006(2) 0.014(2)
O5 0.0716(16) 0.0709(16) 0.119(2) 0.0153(13) -0.0155(15) 0.0239(16)
C7 0.186(6) 0.197(6) 0.094(4) 0.101(5) 0.082(4) 0.079(4)
N11 0.0326(8) 0.0260(8) 0.0280(8) 0.0093(7) 0.0016(7) 0.0069(6)
C11 0.0605(14) 0.0289(10) 0.0282(11) 0.0141(10) 0.0019(10) 0.0063(8)
C12 0.0683(16) 0.0283(10) 0.0330(11) 0.0187(10) 0.0061(11) 0.0076(9)
C13 0.0369(10) 0.0334(10) 0.0347(11) 0.0141(8) 0.0067(9) 0.0134(9)
C14 0.0408(11) 0.0382(11) 0.0278(10) 0.0151(9) 0.0003(8) 0.0087(8)
C15 0.0387(11) 0.0307(10) 0.0303(10) 0.0126(8) -0.0010(8) 0.0046(8)
C16 0.0509(13) 0.0387(12) 0.0380(12) 0.0216(10) 0.0107(10) 0.0160(9)
N12 0.0586(13) 0.0343(10) 0.0495(12) 0.0189(9) 0.0064(10) 0.0182(9)
S11 0.0673(4) 0.0537(4) 0.0597(4) 0.0251(3) -0.0083(3) 0.0239(3)
N21 0.0260(8) 0.0273(8) 0.0307(9) 0.0077(6) 0.0030(6) 0.0053(7)
C21 0.0310(10) 0.0297(10) 0.0386(11) 0.0114(8) 0.0024(8) 0.0009(8)
C22 0.0291(10) 0.0355(11) 0.0428(12) 0.0138(8) 0.0054(9) 0.0026(9)
C23 0.0276(9) 0.0341(10) 0.0306(10) 0.0084(8) 0.0034(8) 0.0063(8)
C24 0.0305(10) 0.0293(10) 0.0354(11) 0.0080(8) 0.0053(8) 0.0029(8)
C25 0.0281(9) 0.0289(10) 0.0363(11) 0.0098(8) 0.0057(8) 0.0042(8)
C26 0.0286(10) 0.0387(11) 0.0317(11) 0.0087(8) 0.0053(8) 0.0023(9)
N22 0.0256(8) 0.0417(10) 0.0452(11) 0.0101(7) 0.0023(7) 0.0076(8)
S21 0.0317(3) 0.0354(3) 0.0643(4) 0.0052(2) 0.0027(3) 0.0088(3)
N31 0.0300(8) 0.0277(8) 0.0301(9) 0.0096(7) 0.0044(7) 0.0106(7)
C31 0.0306(10) 0.0330(10) 0.0375(11) 0.0123(8) 0.0091(8) 0.0123(9)
C32 0.0358(10) 0.0336(11) 0.0411(12) 0.0100(8) 0.0091(9) 0.0157(9)
C33 0.0357(10) 0.0299(10) 0.0372(11) 0.0105(8) 0.0011(9) 0.0101(8)
C34 0.0391(11) 0.0384(11) 0.0412(12) 0.0199(9) 0.0099(9) 0.0116(9)
C35 0.0352(10) 0.0368(11) 0.0354(11) 0.0159(9) 0.0104(9) 0.0127(9)
C36 0.0462(12) 0.0348(11) 0.0432(13) 0.0171(10) 0.0038(10) 0.0139(10)
N32 0.0485(12) 0.0370(11) 0.0726(16) 0.0118(9) 0.0008(11) 0.0269(10)
S31 0.0447(3) 0.0499(4) 0.0843(5) 0.0191(3) -0.0010(3) 0.0312(4)
N41 0.0283(8) 0.0304(8) 0.0317(9) 0.0061(7) 0.0020(7) 0.0088(7)
C41 0.0316(10) 0.0360(11) 0.0325(11) 0.0070(8) 0.0020(8) 0.0106(9)
C42 0.0326(10) 0.0377(11) 0.0368(11) 0.0081(9) -0.0022(9) 0.0105(9)
C43 0.0287(10) 0.0315(10) 0.0452(13) 0.0075(8) 0.0027(9) 0.0087(9)
C44 0.0349(11) 0.0414(12) 0.0410(12) 0.0057(9) 0.0070(9) 0.0150(10)
C45 0.0338(10) 0.0383(11) 0.0333(11) 0.0056(9) 0.0016(8) 0.0129(9)
C46 0.0311(11) 0.0405(12) 0.0548(15) 0.0066(9) 0.0026(10) 0.0116(11)
N42 0.0308(10) 0.0495(12) 0.0692(15) 0.0080(9) -0.0023(10) 0.0176(11)
S41 0.0384(3) 0.0507(4) 0.1036(7) -0.0017(3) -0.0032(4) 0.0362(4)

loop_
_atom_type_symbol
_atom_type_description
_atom_type_scat_dispersion_real
_atom_type_scat_dispersion_imag
_atom_type_scat_source
C C 0.0033 0.0016 'International Tables Vol C Tables 4.2.6.8 and 6.1.1.4'
H H 0.0000 0.0000 'International Tables Vol C Tables 4.2.6.8 and 6.1.1.4'
N N 0.0061 0.0033 'International Tables Vol C Tables 4.2.6.8 and 6.1.1.4'
S S 0.1246 0.1234 'International Tables Vol C Tables 4.2.6.8 and 6.1.1.4'
Ni Ni 0.3393 1.1124 'International Tables Vol C Tables 4.2.6.8 and 6.1.1.4'
O O 0.0106 0.0060 'International Tables Vol C Tables 4.2.6.8 and 6.1.1.4'

loop_
_geom_angle_atom_site_label_1
_geom_angle_atom_site_label_2
_geom_angle_atom_site_label_3
_geom_angle
_geom_angle_publ_flag
N1 Ni1 N2 178.69(7) y
N1 Ni1 N21 90.21(7) y
N2 Ni1 N21 90.67(7) y
N1 Ni1 N31 89.06(7) y
N2 Ni1 N31 89.98(7) y
N21 Ni1 N31 89.16(6) y
N1 Ni1 N41 89.46(7) y
N2 Ni1 N41 89.65(7) y
N21 Ni1 N41 179.30(7) y
N31 Ni1 N41 90.22(7) y
N1 Ni1 N11 91.28(7) y
N2 Ni1 N11 89.71(7) y
N21 Ni1 N11 88.91(6) y
N31 Ni1 N11 178.04(6) y
N41 Ni1 N11 91.72(7) y
C1 N1 Ni1 170.85(17) ?
N1 C1 S1 179.7(2) ?
C2 N2 Ni1 173.81(17) ?
N2 C2 S2 179.4(2) ?
C3 O1 H1 109.5 ?
O1 C3 H3A 109.5 ?
O1 C3 H3B 109.5 ?
H3A C3 H3B 109.5 ?
O1 C3 H3C 109.5 ?
H3A C3 H3C 109.5 ?
H3B C3 H3C 109.5 ?
C4 O2 H2 109.5 ?
O2 C4 H4A 109.5 ?
O2 C4 H4B 109.5 ?
H4A C4 H4B 109.5 ?
O2 C4 H4C 109.5 ?
H4A C4 H4C 109.5 ?
H4B C4 H4C 109.5 ?
C5 O3 H3 109.5 ?
O3 C5 H5A 109.5 ?
O3 C5 H5B 109.5 ?
H5A C5 H5B 109.5 ?
O3 C5 H5C 109.5 ?
H5A C5 H5C 109.5 ?
H5B C5 H5C 109.5 ?
C6 O4 H4 109.5 ?
O4 C6 H6A 109.5 ?
O4 C6 H6B 109.5 ?
H6A C6 H6B 109.5 ?
O4 C6 H6C 109.5 ?
H6A C6 H6C 109.5 ?
H6B C6 H6C 109.5 ?
C7 O5 H5 107.6 ?
O5 C7 H7A 107.6 ?
O5 C7 H7B 110.9 ?
H7A C7 H7B 108.2 ?
O5 C7 H7C 112.6 ?
H7A C7 H7C 108.2 ?
H7B C7 H7C 109.3 ?
C11 N11 C15 116.96(18) ?
C11 N11 Ni1 119.87(14) ?
C15 N11 Ni1 123.18(14) ?
N11 C11 C12 123.6(2) ?
N11 C11 H11 118.2 ?
C12 C11 H11 118.2 ?
C11 C12 C13 119.3(2) ?
C11 C12 H12 120.3 ?
C13 C12 H12 120.3 ?
C14 C13 C12 117.7(2) ?
C14 C13 C16 121.8(2) ?
C12 C13 C16 120.5(2) ?
C15 C14 C13 119.2(2) ?
C15 C14 H14 120.4 ?
C13 C14 H14 120.4 ?
N11 C15 C14 123.3(2) ?
N11 C15 H15 118.4 ?
C14 C15 H15 118.4 ?
N12 C16 C13 114.9(2) ?
N12 C16 S11 124.92(18) ?
C13 C16 S11 120.23(18) ?
C16 N12 H1N 121.7 ?
C16 N12 H2N 127.8 ?
H1N N12 H2N 110.4 ?
C21 N21 C25 117.90(17) ?
C21 N21 Ni1 121.02(13) ?
C25 N21 Ni1 121.08(13) ?
N21 C21 C22 122.89(19) ?
N21 C21 H21 118.6 ?
C22 C21 H21 118.6 ?
C21 C22 C23 118.92(19) ?
C21 C22 H22 120.5 ?
C23 C22 H22 120.5 ?
C24 C23 C22 118.20(19) ?
C24 C23 C26 120.74(19) ?
C22 C23 C26 121.04(19) ?
C25 C24 C23 119.27(19) ?
C25 C24 H24 120.4 ?
C23 C24 H24 120.4 ?
N21 C25 C24 122.78(19) ?
N21 C25 H25 118.6 ?
C24 C25 H25 118.6 ?
N22 C26 C23 115.3(2) ?
N22 C26 S21 124.16(17) ?
C23 C26 S21 120.56(17) ?
C26 N22 H4N 122.5 ?
C26 N22 H3N 123.7 ?
H4N N22 H3N 113.5 ?
C35 N31 C31 117.33(18) ?
C35 N31 Ni1 120.65(14) ?
C31 N31 Ni1 121.92(14) ?
N31 C31 C32 123.0(2) ?
N31 C31 H31 118.5 ?
C32 C31 H31 118.5 ?
C31 C32 C33 119.5(2) ?
C31 C32 H32 120.2 ?
C33 C32 H32 120.2 ?
C32 C33 C34 117.7(2) ?
C32 C33 C36 122.0(2) ?
C34 C33 C36 120.3(2) ?
C35 C34 C33 119.0(2) ?
C35 C34 H34 120.5 ?
C33 C34 H34 120.5 ?
N31 C35 C34 123.4(2) ?
N31 C35 H35 118.3 ?
C34 C35 H35 118.3 ?
N32 C36 C33 116.1(2) ?
N32 C36 S31 124.75(19) ?
C33 C36 S31 119.16(17) ?
C36 N32 H5N 118.1 ?
C36 N32 H6N 122.8 ?
H5N N32 H6N 119.1 ?
C41 N41 C45 117.46(18) ?
C41 N41 Ni1 122.39(14) ?
C45 N41 Ni1 120.14(14) ?
N41 C41 C42 123.2(2) ?
N41 C41 H41 118.4 ?
C42 C41 H41 118.4 ?
C41 C42 C43 119.0(2) ?
C41 C42 H42 120.5 ?
C43 C42 H42 120.5 ?
C42 C43 C44 118.0(2) ?
C42 C43 C46 121.1(2) ?
C44 C43 C46 120.8(2) ?
C45 C44 C43 119.1(2) ?
C45 C44 H44 120.4 ?
C43 C44 H44 120.4 ?
N41 C45 C44 123.1(2) ?
N41 C45 H45 118.4 ?
C44 C45 H45 118.4 ?
N42 C46 C43 116.3(2) ?
N42 C46 S41 124.76(18) ?
C43 C46 S41 118.88(18) ?
C46 N42 H7N 125.7 ?
C46 N42 H8N 117.1 ?
H7N N42 H8N 117.1 ?

loop_
_geom_bond_atom_site_label_1
_geom_bond_atom_site_label_2
_geom_bond_distance
_geom_bond_publ_flag
Ni1 N1 2.0435(18) y
Ni1 N2 2.0526(18) y
Ni1 N21 2.1157(16) y
Ni1 N31 2.1250(17) y
Ni1 N41 2.1262(17) y
Ni1 N11 2.1316(17) y
N1 C1 1.157(3) ?
C1 S1 1.631(2) ?
N2 C2 1.159(3) ?
C2 S2 1.636(2) ?
O1 C3 1.405(3) ?
O1 H1 0.8400 ?
C3 H3A 0.9800 ?
C3 H3B 0.9800 ?
C3 H3C 0.9800 ?
O2 C4 1.398(4) ?
O2 H2 0.8400 ?
C4 H4A 0.9800 ?
C4 H4B 0.9800 ?
C4 H4C 0.9800 ?
O3 C5 1.388(4) ?
O3 H3 0.8400 ?
C5 H5A 0.9800 ?
C5 H5B 0.9800 ?
C5 H5C 0.9800 ?
O4 C6 1.395(5) ?
O4 H4 0.8400 ?
C6 H6A 0.9800 ?
C6 H6B 0.9800 ?
C6 H6C 0.9800 ?
O5 C7 1.341(6) ?
O5 H5 0.8401 ?
C7 H7A 0.9800 ?
C7 H7B 0.9800 ?
C7 H7C 0.9800 ?
N11 C11 1.329(3) ?
N11 C15 1.344(3) ?
C11 C12 1.379(3) ?
C11 H11 0.9500 ?
C12 C13 1.385(3) ?
C12 H12 0.9500 ?
C13 C14 1.385(3) ?
C13 C16 1.496(3) ?
C14 C15 1.380(3) ?
C14 H14 0.9500 ?
C15 H15 0.9500 ?
C16 N12 1.319(3) ?
C16 S11 1.663(3) ?
N12 H1N 0.8800 ?
N12 H2N 0.8801 ?
N21 C21 1.337(3) ?
N21 C25 1.344(3) ?
C21 C22 1.384(3) ?
C21 H21 0.9500 ?
C22 C23 1.391(3) ?
C22 H22 0.9500 ?
C23 C24 1.387(3) ?
C23 C26 1.490(3) ?
C24 C25 1.378(3) ?
C24 H24 0.9500 ?
C25 H25 0.9500 ?
C26 N22 1.322(3) ?
C26 S21 1.661(2) ?
N22 H4N 0.8800 ?
N22 H3N 0.8801 ?
N31 C35 1.339(3) ?
N31 C31 1.342(3) ?
C31 C32 1.377(3) ?
C31 H31 0.9500 ?
C32 C33 1.385(3) ?
C32 H32 0.9500 ?
C33 C34 1.394(3) ?
C33 C36 1.489(3) ?
C34 C35 1.377(3) ?
C34 H34 0.9500 ?
C35 H35 0.9500 ?
C36 N32 1.315(3) ?
C36 S31 1.657(2) ?
N32 H5N 0.8801 ?
N32 H6N 0.8799 ?
N41 C41 1.334(3) ?
N41 C45 1.340(3) ?
C41 C42 1.383(3) ?
C41 H41 0.9500 ?
C42 C43 1.385(3) ?
C42 H42 0.9500 ?
C43 C44 1.389(3) ?
C43 C46 1.501(3) ?
C44 C45 1.377(3) ?
C44 H44 0.9500 ?
C45 H45 0.9500 ?
C46 N42 1.313(3) ?
C46 S41 1.656(3) ?
N42 H7N 0.8799 ?
N42 H8N 0.8800 ?

loop_
_geom_hbond_atom_site_label_D
_geom_hbond_atom_site_label_H
_geom_hbond_atom_site_label_A
_geom_hbond_site_symmetry_A
_geom_hbond_distance_DH
_geom_hbond_distance_HA
_geom_hbond_distance_DA
_geom_hbond_angle_DHA
O1 H1 S2 1_655 0.84 2.88 3.409(2) 122.8
O1 H1 S11 2_766 0.84 2.92 3.578(2) 137.2
O2 H2 S31 1_545 0.84 2.62 3.413(3) 157.0
O3 H3 S1 1_455 0.84 2.77 3.427(2) 135.9
O3 H3 S31 2_575 0.84 2.93 3.576(2) 135.4
C5 H5A S31 2_575 0.98 3.03 3.632(4) 120.8
O4 H4 O5 . 0.84 1.92 2.708(5) 155.7
C6 H6B S31 2_675 0.98 2.73 3.566(4) 143.2
O5 H5 S41 1_665 0.84 2.51 3.216(3) 141.9
C7 H7A S41 1_665 0.98 2.93 3.528(5) 120.7
C11 H11 N1 . 0.95 2.52 3.063(3) 116.5
C11 H11 S1 2_665 0.95 2.73 3.442(2) 132.8
C12 H12 S1 2_665 0.95 2.96 3.542(2) 120.9
C15 H15 N2 . 0.95 2.61 3.097(3) 112.5
N12 H1N O2 . 0.88 2.02 2.898(3) 176.9
N12 H2N S2 2_666 0.88 2.58 3.446(2) 170.5
C21 H21 N1 . 0.95 2.65 3.109(3) 110.0
C25 H25 N2 . 0.95 2.66 3.122(3) 110.6
C25 H25 S2 2_676 0.95 2.94 3.846(2) 159.4
N22 H4N S2 2_776 0.88 2.64 3.4939(19) 163.1
N22 H3N O1 . 0.88 2.10 2.978(3) 174.4
N32 H5N O5 . 0.88 1.95 2.833(3) 179.6
N32 H6N S1 2_675 0.88 2.64 3.478(2) 158.6
C45 H45 S11 2_666 0.95 2.89 3.673(2) 140.9
N42 H7N O3 . 0.88 2.08 2.957(3) 172.8
N42 H8N S1 2_565 0.88 2.88 3.749(2) 169.0
